data_4334965
loop_
_publ_author_name
'Masaaki Towatari'
'Koshiro Nishi'
'Takeshi Fujinami'
'Naohide Matsumoto'
'Yukinari Sunatsuki'
'Masaaki Kojima'
'Naotaka Mochida'
'Takayuki Ishida'
'Nazzareno Re'
'Jerzy Mrozinski'

_publ_contact_author_email naohide@aster.sci.kumamoto-u.ac.jp
_publ_contact_author_fax +81-96-342-3390
_publ_contact_author_name 'Naohide Matsumoto'
_publ_contact_author_phone +81-96-342-3390
_publ_section_title
;
 Syntheses, Structures, and Magnetic Properties of Acetato- and
 Diphenolato-Bridged 3d-4f Binuclear Complexes
 [M(3-MeOsaltn)(MeOH)x(ac)Ln(hfac)2] (M = ZnII, CuII, NiII, CoII; Ln =
 LaIII, GdIII, TbIII, DyIII; 3-MeOsaltn
 =N,N'-Bis(3-methoxy-2-oxybenzylidene)-1,3-propanediaminato; ac = Acetato;
 hfac = Hexafluoroacetylacetonato;x= 0 or 1)
;
_journal_name_full 'Inorganic Chemistry'
_journal_page_first 6160
_journal_page_last 6178
_journal_paper_doi 10.1021/ic400594u
_journal_volume 52
_journal_year 2013
_chemical_formula_moiety 'C31 H25 F12 N2 O10 Tb Zn'
_chemical_formula_sum 'C31 H25 F12 N2 O10 Tb Zn'
_chemical_formula_weight 1037.83
_space_group_IT_number 2
_symmetry_cell_setting triclinic
_symmetry_Int_Tables_number 2
_symmetry_space_group_name_Hall '-P 1'
_symmetry_space_group_name_H-M 'P -1'
_atom_sites_solution_hydrogens geom
_atom_sites_solution_primary direct
_atom_sites_solution_secondary difmap
_cell_angle_alpha 86.204(3)
_cell_angle_beta 75.275(3)
_cell_angle_gamma 66.167(2)
_cell_formula_units_Z 2
_cell_length_a 10.1697(7)
_cell_length_b 11.5450(9)
_cell_length_c 17.5614(14)
_cell_measurement_reflns_used 15875
_cell_measurement_temperature 150
_cell_measurement_theta_max 27.47
_cell_measurement_theta_min 3.02
_cell_volume 1822.6(2)
_computing_cell_refinement 'RAPID AUTO'
_computing_data_collection 'RAPID AUTO (Rigaku, ????)'
_computing_data_reduction 'RAPID AUTO'
_computing_molecular_graphics 'CrystalStructure 4.0'
_computing_publication_material 'CrystalStructure 4.0 (Rigaku, 2010)'
_computing_structure_refinement 'SHELXL97 (Sheldrick, 2008)'
_computing_structure_solution 'DIRDIF99-PATTY (Gould, et al., 1999)'
_diffrn_ambient_temperature 150
_diffrn_detector_area_resol_mean 10.000
_diffrn_measured_fraction_theta_full 0.962
_diffrn_measured_fraction_theta_max 0.962
_diffrn_measurement_device_type 'Rigaku R-AXIS RAPID'
_diffrn_measurement_method \w
_diffrn_radiation_type 'Mo K\a'
_diffrn_radiation_wavelength 0.71075
_diffrn_reflns_av_R_equivalents 0.0354
_diffrn_reflns_limit_h_max 11
_diffrn_reflns_limit_h_min -13
_diffrn_reflns_limit_k_max 14
_diffrn_reflns_limit_k_min -14
_diffrn_reflns_limit_l_max 22
_diffrn_reflns_limit_l_min -22
_diffrn_reflns_number 17277
_diffrn_reflns_theta_full 27.46
_diffrn_reflns_theta_max 27.46
_diffrn_standards_number 0
_exptl_absorpt_coefficient_mu 2.697
_exptl_absorpt_correction_T_max 0.675
_exptl_absorpt_correction_T_min 0.366
_exptl_absorpt_correction_type multi-scan
_exptl_absorpt_process_details 'ABSCOR (Rigaku, 1995)'
_exptl_crystal_colour colorless
_exptl_crystal_density_diffrn 1.891
_exptl_crystal_description platelet
_exptl_crystal_F_000 1016.00
_exptl_crystal_size_max 0.431
_exptl_crystal_size_mid 0.338
_exptl_crystal_size_min 0.146
_refine_diff_density_max 2.360
_refine_diff_density_min -1.450
_refine_ls_extinction_method none
_refine_ls_goodness_of_fit_ref 1.239
_refine_ls_hydrogen_treatment constr
_refine_ls_number_parameters 502
_refine_ls_number_reflns 8037
_refine_ls_number_restraints 22
_refine_ls_R_factor_gt 0.0532
_refine_ls_shift/su_max 0.032
_refine_ls_structure_factor_coef Fsqd
_refine_ls_weighting_details 'w = 1/[\s^2^(Fo^2^)+(0.0000P)^2^+23.7997P] where P=(Fo^2^+2Fc^2^)/3'
_refine_ls_weighting_scheme calc
_refine_ls_wR_factor_ref 0.1474
_reflns_number_gt 7284
_reflns_number_total 8037
_reflns_threshold_expression F^2^>2.0\s(F^2^)
_cod_data_source_file ic400594u_si_002_06.cif
_cod_data_source_block Zn-Tb121225
_cod_original_cell_volume 1822.6(3)
_cod_database_code 4334965

loop_
_symmetry_equiv_pos_site_id
_symmetry_equiv_pos_as_xyz
1 +X,+Y,+Z
2 -X,-Y,-Z

loop_
_atom_site_label
_atom_site_type_symbol
_atom_site_fract_x
_atom_site_fract_y
_atom_site_fract_z
_atom_site_U_iso_or_equiv
_atom_site_adp_type
_atom_site_occupancy
_atom_site_symmetry_multiplicity
_atom_site_calc_flag
_atom_site_refinement_flags
Tb1 Tb -0.00187(4) 0.24978(3) 0.248998(19) 0.01974(10) Uani 1.0 2 d .
Zn1 Zn 0.05751(9) 0.21253(7) 0.04873(5) 0.01898(17) Uani 1.0 2 d .
F1 F 0.4535(18) -0.011(2) 0.3718(11) 0.068(6) Uiso 0.5000 2 d .
F2 F 0.2809(16) 0.0146(13) 0.4940(8) 0.051(3) Uiso 0.5000 2 d .
F3 F 0.3320(17) 0.1596(13) 0.4313(8) 0.050(4) Uiso 0.5000 2 d .
F4 F 0.0755(16) -0.2327(13) 0.3881(8) 0.052(3) Uiso 0.5000 2 d .
F5 F 0.1042(15) -0.2211(13) 0.2675(9) 0.052(4) Uiso 0.5000 2 d .
F6 F -0.1286(16) -0.1130(13) 0.3469(9) 0.044(4) Uiso 0.5000 2 d .
F7 F -0.2780(18) 0.3525(13) 0.5268(10) 0.043(4) Uiso 0.5000 2 d .
F8 F -0.1280(13) 0.4389(14) 0.5175(9) 0.041(4) Uiso 0.5000 2 d .
F9 F -0.3772(12) 0.5476(11) 0.5324(7) 0.045(3) Uiso 0.5000 2 d .
F10 F -0.5722(13) 0.5786(12) 0.2980(7) 0.043(3) Uiso 0.5000 2 d .
F11 F -0.4388(12) 0.6199(11) 0.1884(6) 0.033(3) Uiso 0.5000 2 d .
F12 F -0.5022(18) 0.7322(15) 0.2873(10) 0.065(4) Uiso 0.5000 2 d .
F13 F 0.453(2) 0.019(2) 0.3751(13) 0.082(8) Uiso 0.5000 2 d .
F14 F 0.3337(15) -0.0318(13) 0.4734(8) 0.050(3) Uiso 0.5000 2 d .
F15 F 0.2783(17) 0.1802(14) 0.4526(9) 0.058(4) Uiso 0.5000 2 d .
F16 F 0.0086(16) -0.1953(13) 0.4164(8) 0.054(3) Uiso 0.5000 2 d .
F17 F 0.122(3) -0.2381(19) 0.2957(13) 0.100(7) Uiso 0.5000 2 d .
F18 F -0.0972(17) -0.1310(14) 0.3218(9) 0.050(4) Uiso 0.5000 2 d .
F19 F -0.283(3) 0.3740(19) 0.5372(14) 0.086(9) Uiso 0.5000 2 d .
F20 F -0.1253(15) 0.4669(17) 0.5076(11) 0.059(6) Uiso 0.5000 2 d .
F21 F -0.3418(14) 0.5828(11) 0.5245(8) 0.055(4) Uiso 0.5000 2 d .
F22 F -0.5792(14) 0.6350(13) 0.3058(7) 0.046(3) Uiso 0.5000 2 d .
F23 F -0.4486(13) 0.5817(12) 0.1867(7) 0.037(3) Uiso 0.5000 2 d .
F24 F -0.4474(17) 0.7399(13) 0.2591(9) 0.058(4) Uiso 0.5000 2 d .
O1 O 0.1278(6) 0.3982(5) 0.2478(3) 0.0236(11) Uani 1.0 2 d .
O2 O 0.0698(6) 0.3320(5) 0.1269(3) 0.0221(10) Uani 1.0 2 d .
O3 O -0.0930(6) 0.2068(5) 0.1512(3) 0.0231(10) Uani 1.0 2 d .
O4 O -0.2605(6) 0.2379(6) 0.2957(3) 0.0287(12) Uani 1.0 2 d .
O5 O 0.2209(6) 0.0914(6) 0.1780(3) 0.0282(12) Uani 1.0 2 d .
O6 O 0.2434(6) 0.0604(5) 0.0503(3) 0.0253(11) Uani 1.0 2 d .
O7 O 0.1651(7) 0.1671(5) 0.3354(3) 0.0288(12) Uani 1.0 2 d .
O8 O -0.0018(7) 0.0506(5) 0.2925(4) 0.0303(12) Uani 1.0 2 d .
O9 O -0.1148(6) 0.3528(5) 0.3743(3) 0.0282(12) Uani 1.0 2 d .
O10 O -0.2129(6) 0.4549(5) 0.2394(3) 0.0271(11) Uani 1.0 2 d .
N1 N 0.1254(7) 0.3161(6) -0.0414(4) 0.0229(12) Uani 1.0 2 d .
N2 N -0.0610(7) 0.1632(6) -0.0130(4) 0.0229(13) Uani 1.0 2 d .
C1 C 0.1481(10) 0.4426(8) 0.3168(5) 0.0299(17) Uani 1.0 2 d .
C2 C 0.1848(8) 0.4391(7) 0.1759(5) 0.0232(14) Uani 1.0 2 d .
C3 C 0.2672(9) 0.5114(7) 0.1655(5) 0.0280(16) Uani 1.0 2 d .
C4 C 0.3204(9) 0.5455(8) 0.0894(5) 0.0312(17) Uani 1.0 2 d .
C5 C 0.2910(9) 0.5068(7) 0.0258(5) 0.0281(16) Uani 1.0 2 d .
C6 C 0.2079(9) 0.4314(7) 0.0353(5) 0.0247(15) Uani 1.0 2 d .
C7 C 0.1529(8) 0.3972(7) 0.1117(4) 0.0206(14) Uani 1.0 2 d .
C8 C 0.1831(9) 0.3942(7) -0.0354(5) 0.0252(15) Uani 1.0 2 d .
C9 C 0.1168(11) 0.2908(8) -0.1207(5) 0.0320(18) Uani 1.0 2 d .
C10 C 0.1390(9) 0.1538(8) -0.1322(5) 0.0290(16) Uani 1.0 2 d .
C11 C 0.0001(9) 0.1313(7) -0.0991(5) 0.0276(16) Uani 1.0 2 d .
C12 C -0.1921(9) 0.1668(7) 0.0155(5) 0.0249(15) Uani 1.0 2 d .
C13 C -0.2770(8) 0.1865(7) 0.0966(5) 0.0249(15) Uani 1.0 2 d .
C14 C -0.4173(9) 0.1808(8) 0.1118(6) 0.0334(18) Uani 1.0 2 d .
C15 C -0.5035(9) 0.1902(8) 0.1875(6) 0.036(2) Uani 1.0 2 d .
C16 C -0.4530(9) 0.2094(8) 0.2503(6) 0.0337(18) Uani 1.0 2 d .
C17 C -0.3190(9) 0.2186(7) 0.2368(5) 0.0263(15) Uani 1.0 2 d .
C18 C -0.3174(10) 0.2029(9) 0.3733(5) 0.039(2) Uani 1.0 2 d .
C19 C -0.2248(8) 0.2044(7) 0.1598(5) 0.0230(14) Uani 1.0 2 d .
C20 C 0.2884(8) 0.0338(7) 0.1128(5) 0.0207(14) Uani 1.0 2 d .
C21 C 0.4365(9) -0.0770(8) 0.1072(5) 0.0324(18) Uani 1.0 2 d .
C22 C 0.3165(13) 0.0588(11) 0.4207(6) 0.059(3) Uani 1.0 2 d .
C23 C 0.2001(10) 0.0710(9) 0.3748(5) 0.0347(18) Uani 1.0 2 d .
C24 C 0.1534(11) -0.0285(9) 0.3802(6) 0.042(3) Uani 1.0 2 d .
C25 C 0.0583(10) -0.0300(8) 0.3365(5) 0.0332(18) Uani 1.0 2 d .
C26 C 0.0189(14) -0.1474(9) 0.3414(7) 0.053(3) Uani 1.0 2 d .
C27 C -0.2488(10) 0.4579(9) 0.4960(6) 0.056(3) Uani 1.0 2 d .
C28 C -0.2275(9) 0.4470(8) 0.4060(5) 0.0335(18) Uani 1.0 2 d .
C29 C -0.3324(10) 0.5344(9) 0.3714(5) 0.039(2) Uani 1.0 2 d .
C30 C -0.3188(9) 0.5261(8) 0.2908(5) 0.0296(16) Uani 1.0 2 d .
C31 C -0.4534(11) 0.6178(10) 0.2621(6) 0.043(3) Uani 1.0 2 d .
H1A H 0.2544 0.4117 0.3138 0.0359 Uiso 1.0 2 calc R
H1B H 0.0995 0.4109 0.3639 0.0359 Uiso 1.0 2 calc R
H1C H 0.1042 0.5355 0.3198 0.0359 Uiso 1.0 2 calc R
H3 H 0.2878 0.5380 0.2095 0.0336 Uiso 1.0 2 calc R
H4 H 0.3770 0.5955 0.0819 0.0375 Uiso 1.0 2 calc R
H5 H 0.3269 0.5310 -0.0254 0.0337 Uiso 1.0 2 calc R
H8 H 0.2131 0.4320 -0.0826 0.0302 Uiso 1.0 2 calc R
H9A H 0.1939 0.3086 -0.1606 0.0384 Uiso 1.0 2 calc R
H9B H 0.0187 0.3483 -0.1287 0.0384 Uiso 1.0 2 calc R
H10A H 0.1744 0.1303 -0.1892 0.0348 Uiso 1.0 2 calc R
H10B H 0.2170 0.0979 -0.1065 0.0348 Uiso 1.0 2 calc R
H11A H -0.0760 0.1832 -0.1272 0.0331 Uiso 1.0 2 calc R
H11B H 0.0220 0.0411 -0.1088 0.0331 Uiso 1.0 2 calc R
H12 H -0.2395 0.1549 -0.0216 0.0299 Uiso 1.0 2 calc R
H14 H -0.4530 0.1701 0.0689 0.0401 Uiso 1.0 2 calc R
H15 H -0.5964 0.1838 0.1968 0.0435 Uiso 1.0 2 calc R
H16 H -0.5118 0.2160 0.3027 0.0404 Uiso 1.0 2 calc R
H18A H -0.4207 0.2620 0.3938 0.0465 Uiso 1.0 2 calc R
H18B H -0.2576 0.2063 0.4083 0.0465 Uiso 1.0 2 calc R
H18C H -0.3125 0.1167 0.3707 0.0465 Uiso 1.0 2 calc R
H21A H 0.4725 -0.0744 0.1535 0.0389 Uiso 1.0 2 calc R
H21B H 0.5083 -0.0717 0.0594 0.0389 Uiso 1.0 2 calc R
H21C H 0.4242 -0.1565 0.1051 0.0389 Uiso 1.0 2 calc R
H24 H 0.1873 -0.0957 0.4141 0.0500 Uiso 1.0 2 calc R
H29 H -0.4150 0.6010 0.4029 0.0463 Uiso 1.0 2 calc R

loop_
_atom_site_aniso_label
_atom_site_aniso_U_11
_atom_site_aniso_U_22
_atom_site_aniso_U_33
_atom_site_aniso_U_12
_atom_site_aniso_U_13
_atom_site_aniso_U_23
Tb1 0.01928(18) 0.01943(17) 0.01815(16) -0.00603(13) -0.00348(12) 0.00031(11)
Zn1 0.0182(4) 0.0164(4) 0.0204(4) -0.0045(4) -0.0054(3) 0.0000(3)
O1 0.025(3) 0.023(3) 0.025(3) -0.011(3) -0.008(2) -0.002(2)
O2 0.025(3) 0.022(3) 0.021(3) -0.012(3) -0.0030(19) -0.0013(19)
O3 0.020(3) 0.024(3) 0.025(3) -0.010(3) -0.003(2) -0.000(2)
O4 0.024(3) 0.031(3) 0.028(3) -0.012(3) -0.001(2) 0.002(3)
O5 0.020(3) 0.032(3) 0.023(3) -0.001(3) -0.005(2) -0.002(3)
O6 0.024(3) 0.018(3) 0.029(3) -0.001(3) -0.012(2) 0.000(2)
O7 0.034(4) 0.028(3) 0.024(3) -0.011(3) -0.009(3) 0.004(2)
O8 0.029(3) 0.020(3) 0.038(3) -0.005(3) -0.012(3) 0.007(3)
O9 0.015(3) 0.028(3) 0.027(3) 0.007(3) -0.005(2) -0.002(2)
O10 0.024(3) 0.024(3) 0.026(3) -0.004(3) -0.003(2) 0.001(2)
N1 0.021(3) 0.018(3) 0.022(3) -0.001(3) -0.003(3) 0.000(3)
N2 0.025(4) 0.013(3) 0.027(3) -0.002(3) -0.012(3) -0.001(3)
C1 0.032(5) 0.027(4) 0.031(4) -0.009(4) -0.011(4) -0.005(3)
C2 0.021(4) 0.017(4) 0.028(4) -0.005(3) -0.006(3) 0.001(3)
C3 0.024(4) 0.019(4) 0.041(5) -0.005(4) -0.013(4) -0.001(3)
C4 0.029(5) 0.025(4) 0.045(5) -0.016(4) -0.009(4) 0.005(4)
C5 0.021(4) 0.021(4) 0.037(5) -0.007(4) -0.002(3) 0.005(3)
C6 0.026(4) 0.019(4) 0.026(4) -0.009(3) -0.001(3) -0.000(3)
C7 0.014(4) 0.013(3) 0.029(4) -0.001(3) -0.004(3) -0.000(3)
C8 0.025(4) 0.019(4) 0.024(4) -0.004(3) -0.003(3) 0.004(3)
C9 0.046(5) 0.027(4) 0.023(4) -0.015(4) -0.010(4) 0.005(3)
C10 0.031(5) 0.026(4) 0.023(4) -0.003(4) -0.006(3) -0.005(3)
C11 0.029(5) 0.019(4) 0.030(4) -0.002(4) -0.013(3) -0.003(3)
C12 0.022(4) 0.015(4) 0.039(4) -0.004(3) -0.017(3) 0.001(3)
C13 0.016(4) 0.011(3) 0.044(5) 0.001(3) -0.011(3) 0.001(3)
C14 0.019(4) 0.024(4) 0.058(6) -0.005(4) -0.016(4) -0.002(4)
C15 0.010(4) 0.025(4) 0.068(6) -0.003(4) -0.007(4) -0.001(4)
C16 0.021(4) 0.026(4) 0.047(5) -0.007(4) 0.002(4) -0.000(4)
C17 0.019(4) 0.018(4) 0.038(5) -0.004(3) -0.004(3) -0.000(3)
C18 0.035(5) 0.043(5) 0.030(5) -0.016(5) 0.006(4) 0.002(4)
C19 0.017(4) 0.012(3) 0.036(4) -0.002(3) -0.004(3) -0.002(3)
C20 0.011(3) 0.016(3) 0.030(4) 0.000(3) -0.005(3) 0.001(3)
C21 0.025(5) 0.026(4) 0.034(5) 0.006(4) -0.013(4) -0.004(3)
C22 0.084(9) 0.061(7) 0.049(6) -0.038(7) -0.039(6) 0.030(6)
C23 0.036(5) 0.036(5) 0.028(4) -0.010(4) -0.009(4) 0.004(4)
C24 0.049(6) 0.031(5) 0.049(6) -0.013(5) -0.028(5) 0.019(4)
C25 0.029(5) 0.025(4) 0.039(5) -0.006(4) -0.007(4) 0.001(4)
C26 0.066(8) 0.029(5) 0.066(7) -0.015(5) -0.031(6) 0.015(5)
C27 0.042(6) 0.064(7) 0.040(6) 0.001(6) -0.005(5) -0.022(5)
C28 0.018(4) 0.034(5) 0.035(5) 0.005(4) -0.008(3) -0.002(4)
C29 0.024(5) 0.039(5) 0.032(5) 0.006(4) -0.001(4) -0.008(4)
C30 0.027(4) 0.027(4) 0.032(4) -0.009(4) -0.005(3) 0.002(3)
C31 0.029(5) 0.049(6) 0.038(5) -0.003(5) -0.004(4) -0.003(4)

loop_
_atom_type_symbol
_atom_type_description
_atom_type_scat_dispersion_real
_atom_type_scat_dispersion_imag
_atom_type_scat_source
C C 0.0033 0.0016
;
International Tables for Crystallography
(1992, Vol. C, Tables 4.2.6.8 and 6.1.1.4)
;
H H 0.0000 0.0000
;
International Tables for Crystallography
(1992, Vol. C, Table 6.1.1.4)
;
O O 0.0106 0.0060
;
International Tables for Crystallography
(1992, Vol. C, Tables 4.2.6.8 and 6.1.1.4)
;
N N 0.0061 0.0033
;
International Tables for Crystallography
(1992, Vol. C, Tables 4.2.6.8 and 6.1.1.4)
;
F F 0.0171 0.0103
;
International Tables for Crystallography
(1992, Vol. C, Tables 4.2.6.8 and 6.1.1.4)
;
Zn Zn 0.2839 1.4301
;
International Tables for Crystallography
(1992, Vol. C, Tables 4.2.6.8 and 6.1.1.4)
;
Tb Tb -0.1723 4.1537
;
International Tables for Crystallography
(1992, Vol. C, Tables 4.2.6.8 and 6.1.1.4)
;

loop_
_geom_angle_atom_site_label_1
_geom_angle_atom_site_label_2
_geom_angle_atom_site_label_3
_geom_angle
_geom_angle_publ_flag
O1 Tb1 O2 63.4(2) yes
O1 Tb1 O3 129.01(19) yes
O1 Tb1 O4 142.08(16) yes
O1 Tb1 O5 90.9(2) yes
O1 Tb1 O7 72.0(2) yes
O1 Tb1 O8 143.1(2) yes
O1 Tb1 O9 77.39(19) yes
O1 Tb1 O10 81.52(19) yes
O2 Tb1 O3 66.3(3) yes
O2 Tb1 O4 121.5(2) yes
O2 Tb1 O5 72.84(17) yes
O2 Tb1 O7 121.3(2) yes
O2 Tb1 O8 135.50(19) yes
O2 Tb1 O9 129.44(19) yes
O2 Tb1 O10 73.07(16) yes
O3 Tb1 O4 64.23(18) yes
O3 Tb1 O5 82.28(19) yes
O3 Tb1 O7 147.30(18) yes
O3 Tb1 O8 82.2(3) yes
O3 Tb1 O9 133.49(19) yes
O3 Tb1 O10 76.40(19) yes
O4 Tb1 O5 127.0(3) yes
O4 Tb1 O7 117.22(19) yes
O4 Tb1 O8 63.69(18) yes
O4 Tb1 O9 73.0(2) yes
O4 Tb1 O10 66.72(19) yes
O5 Tb1 O7 71.63(18) yes
O5 Tb1 O8 72.46(19) yes
O5 Tb1 O9 141.2(2) yes
O5 Tb1 O10 144.83(18) yes
O7 Tb1 O8 71.5(3) yes
O7 Tb1 O9 69.53(17) yes
O7 Tb1 O10 135.80(19) yes
O8 Tb1 O9 95.0(2) yes
O8 Tb1 O10 130.4(2) yes
O9 Tb1 O10 70.57(17) yes
O2 Zn1 O3 76.3(3) yes
O2 Zn1 O6 99.5(3) yes
O2 Zn1 N1 87.8(3) yes
O2 Zn1 N2 151.0(2) yes
O3 Zn1 O6 104.7(2) yes
O3 Zn1 N1 149.20(19) yes
O3 Zn1 N2 88.3(3) yes
O6 Zn1 N1 103.8(3) yes
O6 Zn1 N2 108.3(3) yes
N1 Zn1 N2 93.7(3) yes
F13 F1 C22 74(4) yes
F14 F2 C22 73.6(17) yes
F13 F3 F15 142(3) yes
F13 F3 C22 48.6(10) yes
F15 F3 C22 93(3) yes
F16 F4 F17 133(2) yes
F16 F4 C26 82.8(16) yes
F17 F4 C26 52.2(10) yes
F17 F5 C26 60(2) yes
F18 F6 C26 66(3) yes
F19 F7 C27 58(6) yes
F20 F8 C27 92(4) yes
F21 F9 C27 83.8(14) yes
F22 F10 C31 60.6(16) yes
F23 F11 C31 95(2) yes
F22 F12 F24 138(3) yes
F22 F12 C31 50.8(10) yes
F24 F12 C31 89.0(19) yes
F1 F13 F3 137(5) yes
F1 F13 C22 91(5) yes
F3 F13 C22 45.8(11) yes
F2 F14 C22 79.4(18) yes
F3 F15 C22 64(3) yes
F4 F16 C26 66.4(15) yes
F4 F17 F5 147(3) yes
F4 F17 C26 52.3(10) yes
F5 F17 C26 97(3) yes
F6 F18 C26 94(4) yes
F7 F19 C27 110(6) yes
F8 F20 C27 73(4) yes
F9 F21 C27 69.6(14) yes
F10 F22 F12 144.6(17) yes
F10 F22 C31 92.9(16) yes
F12 F22 C31 51.7(9) yes
F11 F23 C31 64.2(19) yes
F12 F24 C31 62.8(19) yes
Tb1 O1 C1 124.6(5) yes
Tb1 O1 C2 118.5(6) yes
C1 O1 C2 116.9(7) yes
Tb1 O2 Zn1 102.0(3) yes
Tb1 O2 C7 126.0(5) yes
Zn1 O2 C7 126.5(5) yes
Tb1 O3 Zn1 103.5(3) yes
Tb1 O3 C19 126.7(5) yes
Zn1 O3 C19 128.6(5) yes
Tb1 O4 C17 116.0(5) yes
Tb1 O4 C18 123.9(6) yes
C17 O4 C18 116.0(8) yes
Tb1 O5 C20 144.7(5) yes
Zn1 O6 C20 120.3(4) yes
Tb1 O7 C23 134.0(8) yes
Tb1 O8 C25 136.3(7) yes
Tb1 O9 C28 138.0(6) yes
Tb1 O10 C30 131.2(5) yes
Zn1 N1 C8 125.8(6) yes
Zn1 N1 C9 117.0(6) yes
C8 N1 C9 117.0(7) yes
Zn1 N2 C11 119.5(6) yes
Zn1 N2 C12 125.0(6) yes
C11 N2 C12 115.3(8) yes
O1 C2 C3 124.9(8) yes
O1 C2 C7 113.3(8) yes
C3 C2 C7 121.7(7) yes
C2 C3 C4 119.6(9) yes
C3 C4 C5 120.2(10) yes
C4 C5 C6 121.0(8) yes
C5 C6 C7 119.3(8) yes
C5 C6 C8 117.2(7) yes
C7 C6 C8 123.5(9) yes
O2 C7 C2 117.9(7) yes
O2 C7 C6 123.9(8) yes
C2 C7 C6 118.2(8) yes
N1 C8 C6 127.4(7) yes
N1 C9 C10 111.6(7) yes
C9 C10 C11 113.2(6) yes
N2 C11 C10 112.8(8) yes
N2 C12 C13 128.6(9) yes
C12 C13 C14 116.6(9) yes
C12 C13 C19 123.9(8) yes
C14 C13 C19 119.4(8) yes
C13 C14 C15 121.4(10) yes
C14 C15 C16 119.4(9) yes
C15 C16 C17 120.2(8) yes
O4 C17 C16 124.1(7) yes
O4 C17 C19 114.0(8) yes
C16 C17 C19 121.8(9) yes
O3 C19 C13 123.5(7) yes
O3 C19 C17 118.9(8) yes
C13 C19 C17 117.6(8) yes
O5 C20 O6 125.3(6) yes
O5 C20 C21 117.8(7) yes
O6 C20 C21 116.9(6) yes
F1 C22 F2 117.5(12) yes
F1 C22 F3 100.5(15) yes
F1 C22 F13 15.0(16) yes
F1 C22 F14 91.7(12) yes
F1 C22 F15 123.2(17) yes
F1 C22 C23 106.3(12) yes
F2 C22 F3 106.3(13) yes
F2 C22 F13 123.6(14) yes
F2 C22 F14 27.0(8) yes
F2 C22 F15 91.6(11) yes
F2 C22 C23 110.1(12) yes
F3 C22 F13 85.6(16) yes
F3 C22 F14 122.0(14) yes
F3 C22 F15 22.8(9) yes
F3 C22 C23 116.3(11) yes
F13 C22 F14 100.4(13) yes
F13 C22 F15 108.3(17) yes
F13 C22 C23 112.8(13) yes
F14 C22 F15 114.1(12) yes
F14 C22 C23 113.9(13) yes
F15 C22 C23 107.2(10) yes
O7 C23 C22 114.6(10) yes
O7 C23 C24 128.6(11) yes
C22 C23 C24 116.8(9) yes
C23 C24 C25 120.7(9) yes
O8 C25 C24 128.8(10) yes
O8 C25 C26 113.3(10) yes
C24 C25 C26 117.8(9) yes
F4 C26 F5 97.4(10) yes
F4 C26 F6 116.1(13) yes
F4 C26 F16 30.8(8) yes
F4 C26 F17 75.5(12) yes
F4 C26 F18 124.1(15) yes
F4 C26 C25 115.8(14) yes
F5 C26 F6 108.4(14) yes
F5 C26 F16 125.9(10) yes
F5 C26 F17 22.6(12) yes
F5 C26 F18 88.4(13) yes
F5 C26 C25 105.8(11) yes
F6 C26 F16 92.8(12) yes
F6 C26 F17 123.4(18) yes
F6 C26 F18 20.3(9) yes
F6 C26 C25 111.5(9) yes
F16 C26 F17 105.3(13) yes
F16 C26 F18 108.0(14) yes
F16 C26 C25 111.6(12) yes
F17 C26 F18 105.2(17) yes
F17 C26 C25 110.4(15) yes
F18 C26 C25 115.7(11) yes
F7 C27 F8 101.6(12) yes
F7 C27 F9 97.7(10) yes
F7 C27 F19 11.4(13) yes
F7 C27 F20 117.1(13) yes
F7 C27 F21 122.6(10) yes
F7 C27 C28 105.6(11) yes
F8 C27 F9 120.1(12) yes
F8 C27 F19 98.1(16) yes
F8 C27 F20 15.5(11) yes
F8 C27 F21 102.4(12) yes
F8 C27 C28 114.5(9) yes
F9 C27 F19 90.3(12) yes
F9 C27 F20 115.4(12) yes
F9 C27 F21 26.5(9) yes
F9 C27 C28 113.6(9) yes
F19 C27 F20 113.4(17) yes
F19 C27 F21 113.6(12) yes
F19 C27 C28 116.7(15) yes
F20 C27 F21 93.3(12) yes
F20 C27 C28 107.1(10) yes
F21 C27 C28 110.1(9) yes
O9 C28 C27 112.6(7) yes
O9 C28 C29 128.1(8) yes
C27 C28 C29 119.2(7) yes
C28 C29 C30 120.9(7) yes
O10 C30 C29 128.8(8) yes
O10 C30 C31 115.9(8) yes
C29 C30 C31 115.3(7) yes
F10 C31 F11 108.7(12) yes
F10 C31 F12 104.0(11) yes
F10 C31 F22 26.6(9) yes
F10 C31 F23 92.1(11) yes
F10 C31 F24 131.1(9) yes
F10 C31 C30 105.3(9) yes
F11 C31 F12 107.1(12) yes
F11 C31 F22 117.9(13) yes
F11 C31 F23 20.6(9) yes
F11 C31 F24 88.4(11) yes
F11 C31 C30 116.5(8) yes
F12 C31 F22 77.5(12) yes
F12 C31 F23 124.5(12) yes
F12 C31 F24 28.2(10) yes
F12 C31 C30 114.4(13) yes
F22 C31 F23 107.9(13) yes
F22 C31 F24 104.8(11) yes
F22 C31 C30 116.5(10) yes
F23 C31 F24 108.7(11) yes
F23 C31 C30 111.5(8) yes
F24 C31 C30 107.0(11) yes

loop_
_geom_bond_atom_site_label_1
_geom_bond_atom_site_label_2
_geom_bond_distance
_geom_bond_publ_flag
Tb1 O1 2.546(7) yes
Tb1 O2 2.351(5) yes
Tb1 O3 2.312(7) yes
Tb1 O4 2.605(7) yes
Tb1 O5 2.355(5) yes
Tb1 O7 2.430(6) yes
Tb1 O8 2.374(6) yes
Tb1 O9 2.352(5) yes
Tb1 O10 2.503(5) yes
Zn1 O2 2.068(6) yes
Zn1 O3 2.062(5) yes
Zn1 O6 1.999(5) yes
Zn1 N1 2.067(7) yes
Zn1 N2 2.062(8) yes
F1 F13 0.36(4) yes
F1 C22 1.380(18) yes
F2 F14 0.633(16) yes
F2 C22 1.371(17) yes
F3 F13 1.76(3) yes
F3 F15 0.546(19) yes
F3 C22 1.27(3) yes
F4 F16 0.718(16) yes
F4 F17 1.57(3) yes
F4 C26 1.283(18) yes
F5 F17 0.57(3) yes
F5 C26 1.463(17) yes
F6 F18 0.475(19) yes
F6 C26 1.37(2) yes
F7 F19 0.30(3) yes
F7 C27 1.41(2) yes
F8 F20 0.36(3) yes
F8 C27 1.307(18) yes
F9 F21 0.63(2) yes
F9 C27 1.326(12) yes
F10 F22 0.65(2) yes
F10 C31 1.443(19) yes
F11 F23 0.49(2) yes
F11 C31 1.263(15) yes
F12 F22 1.58(3) yes
F12 F24 0.68(3) yes
F12 C31 1.27(2) yes
F13 C22 1.32(2) yes
F14 C22 1.338(18) yes
F15 C22 1.41(2) yes
F16 C26 1.390(18) yes
F17 C26 1.28(2) yes
F18 C26 1.25(3) yes
F19 C27 1.28(3) yes
F20 C27 1.37(3) yes
F21 C27 1.406(14) yes
F22 C31 1.258(16) yes
F23 C31 1.397(17) yes
F24 C31 1.43(2) yes
O1 C1 1.439(12) yes
O1 C2 1.387(9) yes
O2 C7 1.313(11) yes
O3 C19 1.322(11) yes
O4 C17 1.387(12) yes
O4 C18 1.439(10) yes
O5 C20 1.248(9) yes
O6 C20 1.267(10) yes
O7 C23 1.242(10) yes
O8 C25 1.234(10) yes
O9 C28 1.247(8) yes
O10 C30 1.242(8) yes
N1 C8 1.280(13) yes
N1 C9 1.473(11) yes
N2 C11 1.490(10) yes
N2 C12 1.284(11) yes
C2 C3 1.378(14) yes
C2 C7 1.413(13) yes
C3 C4 1.402(12) yes
C4 C5 1.371(14) yes
C5 C6 1.415(14) yes
C6 C7 1.412(10) yes
C6 C8 1.451(13) yes
C9 C10 1.525(13) yes
C10 C11 1.503(14) yes
C12 C13 1.443(11) yes
C13 C14 1.411(13) yes
C13 C19 1.405(13) yes
C14 C15 1.377(13) yes
C15 C16 1.393(16) yes
C16 C17 1.370(14) yes
C17 C19 1.420(10) yes
C20 C21 1.516(10) yes
C22 C23 1.550(18) yes
C23 C24 1.399(17) yes
C24 C25 1.384(17) yes
C25 C26 1.553(17) yes
C27 C28 1.546(13) yes
C28 C29 1.380(12) yes
C29 C30 1.392(13) yes
C30 C31 1.536(13) yes
